data_2209478
loop_
_publ_author_name
'Odaba\,so\(glu, Mustafa'
'B\"uy\"ukg\"ung\"or, Orhan'

_publ_section_title
;
 7,7a-Dihydroisoindolo[2,1-<i>a</i>]pyrimidin-12-one
;
_journal_coeditor_code DN2047
_journal_issue 7
_journal_name_full 'Acta Crystallographica Section E'
_journal_page_first o2929
_journal_page_last o2931
_journal_paper_doi 10.1107/S1600536806022525
_journal_volume 62
_journal_year 2006
_chemical_formula_iupac 'C18 H12 N2 O'
_chemical_formula_moiety 'C18 H12 N2 O'
_chemical_formula_sum 'C18 H12 N2 O'
_chemical_formula_weight 272.30
_chemical_name_systematic
;
7,7a-dihydroisoindolo[2,1-a]pyrimidin-12-one
;
_space_group_IT_number 29
_symmetry_cell_setting orthorhombic
_symmetry_space_group_name_Hall 'P 2c -2ac'
_symmetry_space_group_name_H-M 'P c a 21'
_atom_sites_solution_hydrogens geom
_atom_sites_solution_primary direct
_atom_sites_solution_secondary difmap
_audit_creation_method SHELXL-97
_cell_angle_alpha 90.00
_cell_angle_beta 90.00
_cell_angle_gamma 90.00
_cell_formula_units_Z 4
_cell_length_a 19.8550(13)
_cell_length_b 4.7939(3)
_cell_length_c 13.6612(13)
_cell_measurement_reflns_used 12797
_cell_measurement_temperature 296
_cell_measurement_theta_max 27.22
_cell_measurement_theta_min 1.81
_cell_volume 1300.31(17)
_computing_cell_refinement X-AREA
_computing_data_collection 'X-AREA (Stoe & Cie, 2002)'
_computing_data_reduction 'X-RED32 (Stoe & Cie, 2002)'
_computing_molecular_graphics 'ORTEP-3 for Windows (Farrugia, 1997)'
_computing_publication_material 'WinGX (Farrugia, 1999)'
_computing_structure_refinement 'SHELXL97 (Sheldrick, 1997)'
_computing_structure_solution 'SHELXS97 (Sheldrick, 1997)'
_diffrn_ambient_temperature 296
_diffrn_detector_area_resol_mean 6.67
_diffrn_measured_fraction_theta_full 1.000
_diffrn_measured_fraction_theta_max 1.000
_diffrn_measurement_device_type 'Stoe IPDS-2'
_diffrn_measurement_method \w
_diffrn_radiation_monochromator 'plane graphite'
_diffrn_radiation_source 'sealed X-ray tube, 12 x 0.4 mm long-fine focus'
_diffrn_radiation_type MoK\a
_diffrn_radiation_wavelength 0.71073
_diffrn_reflns_av_R_equivalents 0.0503
_diffrn_reflns_av_sigmaI/netI 0.0197
_diffrn_reflns_limit_h_max 24
_diffrn_reflns_limit_h_min -24
_diffrn_reflns_limit_k_max 5
_diffrn_reflns_limit_k_min -5
_diffrn_reflns_limit_l_max 16
_diffrn_reflns_limit_l_min -16
_diffrn_reflns_number 12797
_diffrn_reflns_theta_full 26.00
_diffrn_reflns_theta_max 26.00
_diffrn_reflns_theta_min 2.05
_diffrn_standards_decay_% 0
_diffrn_standards_interval_count 0
_diffrn_standards_interval_time 0
_diffrn_standards_number 0
_exptl_absorpt_coefficient_mu 0.088
_exptl_absorpt_correction_T_max 0.9811
_exptl_absorpt_correction_T_min 0.9454
_exptl_absorpt_correction_type integration
_exptl_absorpt_process_details '(X-RED32; Stoe & Cie, 2002)'
_exptl_crystal_colour 'light brown'
_exptl_crystal_density_diffrn 1.391
_exptl_crystal_density_method 'not measured'
_exptl_crystal_description 'prismatic plate'
_exptl_crystal_F_000 568
_exptl_crystal_size_max 0.62
_exptl_crystal_size_mid 0.47
_exptl_crystal_size_min 0.21
_refine_diff_density_max 0.108
_refine_diff_density_min -0.143
_refine_ls_abs_structure_details 'Flack (1983), 1211 Friedel pairs'
_refine_ls_extinction_coef 0.022(3)
_refine_ls_extinction_expression Fc^*^=kFc[1+0.001xFc^2^\l^3^/sin(2\q)]^-1/4^
_refine_ls_extinction_method SHELXL97
_refine_ls_goodness_of_fit_ref 1.007
_refine_ls_hydrogen_treatment mixed
_refine_ls_matrix_type full
_refine_ls_number_parameters 195
_refine_ls_number_reflns 1327
_refine_ls_number_restraints 1
_refine_ls_restrained_S_all 1.006
_refine_ls_R_factor_all 0.0376
_refine_ls_R_factor_gt 0.0323
_refine_ls_shift/su_max 0.000
_refine_ls_shift/su_mean 0.000
_refine_ls_structure_factor_coef Fsqd
_refine_ls_weighting_details 'calc w=1/[\s^2^(Fo^2^)+(0.056P)^2^] where P=(Fo^2^+2Fc^2^)/3'
_refine_ls_weighting_scheme calc
_refine_ls_wR_factor_gt 0.0764
_refine_ls_wR_factor_ref 0.0789
_reflns_number_gt 1146
_reflns_number_total 1327
_reflns_threshold_expression I>2\s(I)
_cod_data_source_file dn2047.cif
_cod_data_source_block I
_cod_original_sg_symbol_Hall 'P 2c-2ac'
_cod_database_code 2209478
_cod_database_fobs_code 2209478

loop_
_symmetry_equiv_pos_as_xyz
'x, y, z'
'-x, -y, z+1/2'
'-x+1/2, y, z+1/2'
'x+1/2, -y, z'

loop_
_atom_site_type_symbol
_atom_site_label
_atom_site_fract_x
_atom_site_fract_y
_atom_site_fract_z
_atom_site_U_iso_or_equiv
_atom_site_adp_type
_atom_site_calc_flag
_atom_site_refinement_flags
_atom_site_occupancy
C C1 0.25741(11) 0.1729(5) 0.16001(16) 0.0592(5) Uani d . 1
C C2 0.20675(10) 0.0002(5) 0.21149(18) 0.0576(5) Uani d . 1
C C3 0.16087(12) -0.1870(5) 0.1734(2) 0.0696(6) Uani d . 1
H H3 0.1587 -0.2217 0.1065 0.084 Uiso calc R 1
C C4 0.11829(12) -0.3209(6) 0.2381(2) 0.0749(7) Uani d . 1
H H4 0.0873 -0.4499 0.2146 0.090 Uiso calc R 1
C C5 0.12113(11) -0.2657(6) 0.3374(2) 0.0714(7) Uani d . 1
H H5 0.0917 -0.3572 0.3795 0.086 Uiso calc R 1
C C6 0.16706(10) -0.0762(5) 0.37530(19) 0.0627(5) Uani d . 1
H H6 0.1685 -0.0379 0.4420 0.075 Uiso calc R 1
C C7 0.21054(10) 0.0537(5) 0.31079(17) 0.0546(5) Uani d . 1
C C8 0.26388(9) 0.2682(5) 0.32911(16) 0.0528(5) Uani d . 1
H H8 0.2435 0.4405 0.3539 0.063 Uiso calc R 1
C C9 0.37174(9) 0.3693(4) 0.39568(15) 0.0541(5) Uani d . 1
C C10 0.41185(11) 0.3988(6) 0.47699(18) 0.0660(6) Uani d . 1
H H10 0.4032 0.2940 0.5329 0.079 Uiso calc R 1
C C11 0.46593(11) 0.5871(6) 0.4757(2) 0.0753(7) Uani d . 1
H H11 0.4921 0.6093 0.5316 0.090 Uiso calc R 1
C C12 0.48071(12) 0.7373(6) 0.3944(2) 0.0748(7) Uani d . 1
H H12 0.5168 0.8609 0.3953 0.090 Uiso calc R 1
C C13 0.44206(10) 0.7085(5) 0.3085(2) 0.0640(6) Uani d . 1
C C14 0.45728(12) 0.8515(6) 0.2210(2) 0.0774(7) Uani d . 1
H H14 0.4933 0.9755 0.2195 0.093 Uiso calc R 1
C C15 0.41992(14) 0.8102(6) 0.1386(2) 0.0817(8) Uani d . 1
H H15 0.4315 0.9032 0.0813 0.098 Uiso calc R 1
C C16 0.36414(12) 0.6289(5) 0.13881(19) 0.0713(6) Uani d . 1
H H16 0.3389 0.6028 0.0822 0.086 Uiso calc R 1
C C17 0.34750(10) 0.4920(5) 0.22284(17) 0.0560(5) Uani d . 1
C C18 0.38615(10) 0.5233(5) 0.30980(16) 0.0544(5) Uani d . 1
N N1 0.29150(8) 0.3142(4) 0.23088(13) 0.0568(4) Uani d . 1
N N2 0.31757(9) 0.1798(4) 0.39313(14) 0.0560(4) Uani d . 1
O O1 0.26710(9) 0.1884(4) 0.07137(12) 0.0763(5) Uani d . 1
H H2 0.3042(13) 0.131(5) 0.453(2) 0.073(8) Uiso d . 1

loop_
_atom_site_aniso_label
_atom_site_aniso_U_11
_atom_site_aniso_U_22
_atom_site_aniso_U_33
_atom_site_aniso_U_12
_atom_site_aniso_U_13
_atom_site_aniso_U_23
C1 0.0657(11) 0.0664(14) 0.0456(12) 0.0046(10) -0.0029(9) -0.0009(10)
C2 0.0583(10) 0.0583(12) 0.0563(13) 0.0016(9) -0.0036(9) -0.0056(10)
C3 0.0703(12) 0.0699(16) 0.0688(15) -0.0002(11) -0.0107(11) -0.0100(12)
C4 0.0633(12) 0.0677(15) 0.094(2) -0.0060(11) -0.0096(13) -0.0079(14)
C5 0.0601(12) 0.0665(14) 0.0876(18) -0.0036(11) 0.0045(12) 0.0045(13)
C6 0.0582(11) 0.0654(13) 0.0646(13) 0.0001(10) 0.0050(9) 0.0008(11)
C7 0.0579(11) 0.0526(11) 0.0532(12) 0.0033(8) 0.0013(9) -0.0023(10)
C8 0.0540(10) 0.0574(11) 0.0471(10) 0.0030(9) 0.0021(9) -0.0033(9)
C9 0.0548(10) 0.0547(12) 0.0529(11) 0.0066(9) 0.0009(9) -0.0078(10)
C10 0.0654(12) 0.0744(16) 0.0584(13) 0.0058(11) -0.0057(9) -0.0066(12)
C11 0.0654(13) 0.0839(18) 0.0766(17) 0.0052(13) -0.0126(11) -0.0170(15)
C12 0.0587(11) 0.0729(15) 0.0926(19) -0.0039(11) -0.0041(13) -0.0187(16)
C13 0.0550(11) 0.0587(14) 0.0784(16) 0.0023(9) 0.0064(11) -0.0072(12)
C14 0.0692(13) 0.0701(16) 0.093(2) -0.0069(12) 0.0107(14) 0.0061(15)
C15 0.0836(15) 0.0837(19) 0.0777(19) -0.0093(14) 0.0135(13) 0.0162(15)
C16 0.0740(13) 0.0783(16) 0.0617(15) -0.0014(12) 0.0030(11) 0.0117(13)
C17 0.0560(10) 0.0579(13) 0.0543(12) 0.0034(9) 0.0035(9) 0.0025(10)
C18 0.0525(10) 0.0530(12) 0.0578(12) 0.0058(8) 0.0035(9) -0.0056(10)
N1 0.0609(9) 0.0631(11) 0.0463(10) -0.0038(8) -0.0002(7) 0.0016(9)
N2 0.0609(9) 0.0623(11) 0.0447(10) 0.0001(7) -0.0010(8) 0.0017(9)
O1 0.0860(11) 0.0974(14) 0.0454(9) -0.0036(9) -0.0047(8) -0.0007(9)

loop_
_atom_type_symbol
_atom_type_description
_atom_type_scat_dispersion_real
_atom_type_scat_dispersion_imag
_atom_type_scat_source
C C 0.0033 0.0000 'International Tables Vol C Tables 4.2.6.8 and 6.1.1.4'
H H 0.0000 0.0000 'International Tables Vol C Tables 4.2.6.8 and 6.1.1.4'
N N 0.0061 0.0000 'International Tables Vol C Tables 4.2.6.8 and 6.1.1.4'
O O 0.0106 0.0000 'International Tables Vol C Tables 4.2.6.8 and 6.1.1.4'

loop_
_geom_angle_atom_site_label_1
_geom_angle_atom_site_label_2
_geom_angle_atom_site_label_3
_geom_angle
_geom_angle_publ_flag
O1 C1 N1 126.4(2) ?
O1 C1 C2 127.5(2) ?
N1 C1 C2 106.14(19) y
C3 C2 C7 121.8(2) ?
C3 C2 C1 129.2(2) ?
C7 C2 C1 108.99(19) ?
C4 C3 C2 117.7(2) ?
C4 C3 H3 121.2 ?
C2 C3 H3 121.2 ?
C3 C4 C5 120.9(2) ?
C3 C4 H4 119.5 ?
C5 C4 H4 119.5 ?
C4 C5 C6 121.2(3) ?
C4 C5 H5 119.4 ?
C6 C5 H5 119.4 ?
C7 C6 C5 117.9(2) ?
C7 C6 H6 121.1 ?
C5 C6 H6 121.1 ?
C6 C7 C2 120.5(2) ?
C6 C7 C8 130.2(2) ?
C2 C7 C8 109.26(19) ?
N2 C8 N1 108.83(15) y
N2 C8 C7 114.97(19) y
N1 C8 C7 102.40(17) y
N2 C8 H8 110.1 ?
N1 C8 H8 110.1 ?
C7 C8 H8 110.1 ?
C10 C9 N2 121.9(2) ?
C10 C9 C18 119.95(19) ?
N2 C9 C18 118.06(18) ?
C9 C10 C11 120.0(2) ?
C9 C10 H10 120.0 ?
C11 C10 H10 120.0 ?
C12 C11 C10 121.2(2) ?
C12 C11 H11 119.4 ?
C10 C11 H11 119.4 ?
C11 C12 C13 120.8(2) ?
C11 C12 H12 119.6 ?
C13 C12 H12 119.6 ?
C12 C13 C14 122.8(2) ?
C12 C13 C18 118.4(3) ?
C14 C13 C18 118.8(2) ?
C15 C14 C13 120.9(2) ?
C15 C14 H14 119.6 ?
C13 C14 H14 119.6 ?
C14 C15 C16 121.1(3) ?
C14 C15 H15 119.5 ?
C16 C15 H15 119.5 ?
C17 C16 C15 119.3(2) ?
C17 C16 H16 120.3 ?
C15 C16 H16 120.3 ?
C16 C17 N1 123.3(2) ?
C16 C17 C18 121.5(2) ?
N1 C17 C18 115.19(18) ?
C9 C18 C13 119.6(2) ?
C9 C18 C17 121.90(18) ?
C13 C18 C17 118.5(2) ?
C1 N1 C17 129.75(19) y
C1 N1 C8 112.96(16) ?
C17 N1 C8 117.29(17) ?
C9 N2 C8 112.93(18) y
C9 N2 H2 112.0(17) ?
C8 N2 H2 114.5(17) ?

loop_
_geom_bond_atom_site_label_1
_geom_bond_atom_site_label_2
_geom_bond_distance
_geom_bond_publ_flag
C1 O1 1.228(3) y
C1 N1 1.362(3) y
C1 C2 1.480(3) ?
C2 C3 1.381(3) ?
C2 C7 1.383(3) ?
C3 C4 1.382(4) ?
C3 H3 0.9300 ?
C4 C5 1.383(4) ?
C4 H4 0.9300 ?
C5 C6 1.387(4) ?
C5 H5 0.9300 ?
C6 C7 1.382(3) ?
C6 H6 0.9300 ?
C7 C8 1.497(3) ?
C8 N2 1.443(3) y
C8 N1 1.466(3) y
C8 H8 0.9800 ?
C9 C10 1.374(3) ?
C9 N2 1.408(3) y
C9 C18 1.415(3) ?
C10 C11 1.403(4) ?
C10 H10 0.9300 ?
C11 C12 1.356(4) ?
C11 H11 0.9300 ?
C12 C13 1.409(4) ?
C12 H12 0.9300 ?
C13 C14 1.411(4) ?
C13 C18 1.422(3) ?
C14 C15 1.362(4) ?
C14 H14 0.9300 ?
C15 C16 1.408(4) ?
C15 H15 0.9300 ?
C16 C17 1.363(3) ?
C16 H16 0.9300 ?
C17 N1 1.405(3) y
C17 C18 1.422(3) ?
N2 H2 0.89(3) ?

loop_
_geom_hbond_atom_site_label_D
_geom_hbond_atom_site_label_H
_geom_hbond_atom_site_label_A
_geom_hbond_site_symmetry_A
_geom_hbond_distance_DH
_geom_hbond_distance_HA
_geom_hbond_distance_DA
_geom_hbond_angle_DHA
N2 H2 O1 3 0.89(3) 2.17(3) 2.959(3) 148(2)
C8 H8 Cg1 4_565 0.98 2.802 3.568 135.58

loop_
_geom_torsion_atom_site_label_1
_geom_torsion_atom_site_label_2
_geom_torsion_atom_site_label_3
_geom_torsion_atom_site_label_4
_geom_torsion
_geom_torsion_publ_flag
O1 C1 C2 C3 2.3(4) ?
N1 C1 C2 C3 -177.9(2) ?
O1 C1 C2 C7 -177.2(2) ?
N1 C1 C2 C7 2.5(2) ?
C7 C2 C3 C4 0.0(3) ?
C1 C2 C3 C4 -179.4(2) ?
C2 C3 C4 C5 0.9(4) ?
C3 C4 C5 C6 -0.5(4) ?
C4 C5 C6 C7 -0.7(4) ?
C5 C6 C7 C2 1.6(3) ?
C5 C6 C7 C8 178.7(2) ?
C3 C2 C7 C6 -1.3(3) ?
C1 C2 C7 C6 178.27(19) ?
C3 C2 C7 C8 -178.98(19) ?
C1 C2 C7 C8 0.6(2) ?
C6 C7 C8 N2 61.6(3) ?
C2 C7 C8 N2 -121.0(2) ?
C6 C7 C8 N1 179.4(2) ?
C2 C7 C8 N1 -3.2(2) ?
N2 C9 C10 C11 179.0(2) ?
C18 C9 C10 C11 1.7(3) ?
C9 C10 C11 C12 -1.7(4) ?
C10 C11 C12 C13 0.0(4) ?
C11 C12 C13 C14 -177.2(2) ?
C11 C12 C13 C18 1.5(4) ?
C12 C13 C14 C15 177.7(3) ?
C18 C13 C14 C15 -1.0(4) ?
C13 C14 C15 C16 1.5(4) ?
C14 C15 C16 C17 -0.2(4) ?
C15 C16 C17 N1 177.9(2) ?
C15 C16 C17 C18 -1.5(4) ?
C10 C9 C18 C13 -0.2(3) ?
N2 C9 C18 C13 -177.58(18) ?
C10 C9 C18 C17 177.71(19) ?
N2 C9 C18 C17 0.4(3) ?
C12 C13 C18 C9 -1.4(3) ?
C14 C13 C18 C9 177.4(2) ?
C12 C13 C18 C17 -179.4(2) ?
C14 C13 C18 C17 -0.6(3) ?
C16 C17 C18 C9 -176.1(2) ?
N1 C17 C18 C9 4.5(3) ?
C16 C17 C18 C13 1.8(3) ?
N1 C17 C18 C13 -177.54(19) ?
O1 C1 N1 C17 -4.9(4) ?
C2 C1 N1 C17 175.30(19) ?
O1 C1 N1 C8 175.0(2) ?
C2 C1 N1 C8 -4.8(2) ?
C16 C17 N1 C1 23.2(4) y
C18 C17 N1 C1 -157.4(2) ?
C16 C17 N1 C8 -156.7(2) ?
C18 C17 N1 C8 22.7(3) ?
N2 C8 N1 C1 127.15(19) ?
C7 C8 N1 C1 5.0(2) ?
N2 C8 N1 C17 -52.9(2) y
C7 C8 N1 C17 -175.05(17) ?
C10 C9 N2 C8 150.8(2) ?
C18 C9 N2 C8 -31.9(2) ?
N1 C8 N2 C9 56.1(2) ?
C7 C8 N2 C9 170.29(17) y

loop_
_cod_related_entry_id
_cod_related_entry_database
_cod_related_entry_code
1 ChemSpider 11022972
